data_7005006
loop_
_publ_author_name
'Burrows, Andrew D.'
'Dodds, Deborah'
'Kirk, Andrew S.'
'Lowe, John P.'
'Mahon, Mary F.'
'Warren, John E.'
'Whittlesey, Michael K.'

_publ_section_title
;
 Substitution and derivatization reactions of a water soluble iron(II)
 complex containing a self-assembled tetradentate phosphine ligand.
;
_journal_issue 5
_journal_name_full 'Dalton transactions (Cambridge, England : 2003)'
_journal_page_first 570
_journal_page_last 580
_journal_paper_doi 10.1039/b614726g
_journal_year 2007
_chemical_formula_sum 'C14 H34 Fe N4 O8 P4 S2'
_chemical_formula_weight 630.30
_chemical_name_systematic
;
?
;
_space_group_IT_number 14
_symmetry_cell_setting monoclinic
_symmetry_space_group_name_Hall '-P 2yab'
_symmetry_space_group_name_H-M 'P 1 21/a 1'
_atom_sites_solution_hydrogens geom
_atom_sites_solution_primary direct
_atom_sites_solution_secondary difmap
_audit_creation_method SHELXL-97
_cell_angle_alpha 90.00
_cell_angle_beta 110.309(2)
_cell_angle_gamma 90.00
_cell_formula_units_Z 4
_cell_length_a 15.7040(5)
_cell_length_b 9.7750(3)
_cell_length_c 17.6430(5)
_cell_measurement_reflns_used 29214
_cell_measurement_temperature 150(2)
_cell_measurement_theta_max 27.48
_cell_measurement_theta_min 2.91
_cell_volume 2539.95(14)
_computing_cell_refinement 'HKL Scalepack (Otwinowski & Minor 1997)'
_computing_data_collection 'Nonius COLLECT'
_computing_data_reduction 'Denzo and Scalepack (Otwinowski & Minor, 1997)'
_computing_molecular_graphics 'ORTEX (P.McArdle, 1995)'
_computing_publication_material 'SHELXL-97/2 (Sheldrick,1997)'
_computing_structure_refinement 'SHELXL-97/2 (Sheldrick, 1997)'
_computing_structure_solution 'SHELXS-97 (Sheldrick, 1990)'
_diffrn_ambient_temperature 150(2)
_diffrn_measured_fraction_theta_full 0.995
_diffrn_measured_fraction_theta_max 0.995
_diffrn_measurement_device_type KappaCCD
_diffrn_measurement_method KappaCCD
_diffrn_radiation_monochromator graphite
_diffrn_radiation_source 'fine-focus sealed tube'
_diffrn_radiation_type MoK\a
_diffrn_radiation_wavelength 0.71073
_diffrn_reflns_av_R_equivalents 0.1231
_diffrn_reflns_av_sigmaI/netI 0.0819
_diffrn_reflns_limit_h_max 20
_diffrn_reflns_limit_h_min -20
_diffrn_reflns_limit_k_max 12
_diffrn_reflns_limit_k_min -12
_diffrn_reflns_limit_l_max 22
_diffrn_reflns_limit_l_min -22
_diffrn_reflns_number 33992
_diffrn_reflns_theta_full 27.48
_diffrn_reflns_theta_max 27.48
_diffrn_reflns_theta_min 3.65
_exptl_absorpt_coefficient_mu 1.057
_exptl_absorpt_correction_T_max 0.81
_exptl_absorpt_correction_T_min 0.76
_exptl_absorpt_correction_type multi-scan
_exptl_crystal_colour Pale_Yellow
_exptl_crystal_density_diffrn 1.648
_exptl_crystal_density_method 'not measured'
_exptl_crystal_description Block
_exptl_crystal_F_000 1312
_exptl_crystal_size_max 0.50
_exptl_crystal_size_mid 0.40
_exptl_crystal_size_min 0.30
_refine_diff_density_max 1.175
_refine_diff_density_min -0.613
_refine_diff_density_rms 0.102
_refine_ls_extinction_method none
_refine_ls_goodness_of_fit_ref 1.029
_refine_ls_hydrogen_treatment mixed
_refine_ls_matrix_type full
_refine_ls_number_parameters 316
_refine_ls_number_reflns 5804
_refine_ls_number_restraints 0
_refine_ls_restrained_S_all 1.029
_refine_ls_R_factor_all 0.0944
_refine_ls_R_factor_gt 0.0472
_refine_ls_shift/su_max 0.000
_refine_ls_shift/su_mean 0.000
_refine_ls_structure_factor_coef Fsqd
_refine_ls_weighting_details 'calc w=1/[\s^2^(Fo^2^)+(0.0337P)^2^+3.2381P] where P=(Fo^2^+2Fc^2^)/3'
_refine_ls_weighting_scheme calc
_refine_ls_wR_factor_gt 0.0947
_refine_ls_wR_factor_ref 0.1118
_reflns_number_gt 3791
_reflns_number_total 5804
_reflns_threshold_expression >2sigma(I)
_cod_data_source_file b614726g.txt
_cod_data_source_block c:\word_f~1\papers\inorga~1\adbmkw\3_k02d~1\dd01
_cod_depositor_comments
;
The following automatic conversions were performed:
'_symmetry_cell_setting' value 'Monoclinic' changed to 'monoclinic'
according to '/home/saulius/struct/CIF-dictionaries/cif_core.dic'
dictionary named 'cif_core.dic' version 2.4.1 from
2010-06-29.

'_exptl_absorpt_correction_type' value 'Multi-Scan' changed
to 'multi-scan' according to
'/home/saulius/struct/CIF-dictionaries/cif_core.dic' dictionary named
'cif_core.dic' version 2.4.1 from 2010-06-29.

Automatic conversion script
Id: cif_fix_enum 1527 2010-12-29 10:47:43Z saulius 
;
_cod_original_cell_volume 2539.95(13)
_cod_original_sg_symbol_H-M P21/a
_cod_database_code 7005006

loop_
_symmetry_equiv_pos_as_xyz
'x, y, z'
'-x+1/2, y+1/2, -z'
'-x, -y, -z'
'x-1/2, -y-1/2, z'

loop_
_atom_site_label
_atom_site_type_symbol
_atom_site_fract_x
_atom_site_fract_y
_atom_site_fract_z
_atom_site_U_iso_or_equiv
_atom_site_adp_type
_atom_site_occupancy
_atom_site_symmetry_multiplicity
_atom_site_calc_flag
_atom_site_refinement_flags
_atom_site_disorder_assembly
_atom_site_disorder_group
Fe1 Fe 0.17796(3) 0.94073(5) 0.24576(3) 0.01706(13) Uani 1 1 d . . .
S1 S 0.12586(7) 0.55341(10) 0.38885(6) 0.0281(2) Uani 1 1 d . . .
S2 S -0.13500(7) 1.04331(10) 0.11271(6) 0.0263(2) Uani 1 1 d . . .
P1 P 0.17938(7) 0.80037(10) 0.14642(5) 0.0189(2) Uani 1 1 d . . .
P2 P 0.22085(7) 1.11350(10) 0.18916(5) 0.0181(2) Uani 1 1 d . . .
P3 P 0.32514(7) 0.92284(10) 0.30621(5) 0.0190(2) Uani 1 1 d . . .
P4 P 0.16180(7) 1.07732(10) 0.34231(6) 0.0203(2) Uani 1 1 d . A .
O1 O 0.08796(19) 0.7229(3) -0.00862(15) 0.0260(6) Uani 1 1 d . . .
H1 H 0.1013 0.7722 -0.0419 0.066(18) Uiso 1 1 calc R . .
O2 O 0.2688(2) 0.5862(3) 0.23057(18) 0.0398(8) Uani 1 1 d . . .
H2 H 0.3041 0.5464 0.2112 0.11(3) Uiso 1 1 calc R . .
O3 O 0.17772(19) 1.3067(3) 0.07562(16) 0.0286(6) Uani 1 1 d . . .
H3 H 0.1386 1.3471 0.0371 0.054(16) Uiso 1 1 calc R . .
O4 O 0.3537(2) 0.8318(3) 0.45422(17) 0.0403(8) Uani 1 1 d . . .
H4 H 0.3526 0.7612 0.4811 0.10(2) Uiso 1 1 calc R . .
O5 O 0.1221(3) 1.0752(3) 0.48128(18) 0.0508(9) Uani 1 1 d . A 1
O6 O 0.0659(2) 1.2958(3) 0.25812(17) 0.0356(7) Uani 1 1 d . A .
H6 H 0.0789 1.3723 0.2810 0.048(15) Uiso 1 1 calc R . .
O7 O 0.4456(2) 0.9448(3) 0.04954(19) 0.0275(7) Uani 1 1 d . . .
O8 O 0.4320(3) 1.4269(4) 0.4139(2) 0.0599(10) Uani 1 1 d . . .
N1 N 0.1507(2) 0.7821(3) 0.30141(18) 0.0220(7) Uani 1 1 d . . .
N2 N 0.0485(2) 0.9687(3) 0.18764(18) 0.0199(7) Uani 1 1 d . . .
N3 N 0.3412(2) 0.9281(3) 0.15146(17) 0.0201(7) Uani 1 1 d . . .
N4 N 0.3228(2) 1.2048(3) 0.34694(17) 0.0216(7) Uani 1 1 d . . .
C1 C 0.1406(2) 0.6866(4) 0.3364(2) 0.0208(8) Uani 1 1 d . . .
C2 C -0.0273(3) 0.9979(4) 0.1560(2) 0.0211(8) Uani 1 1 d . . .
C3 C 0.2729(3) 0.8268(4) 0.1072(2) 0.0227(8) Uani 1 1 d . . .
H3A H 0.3038 0.7381 0.1084 0.027 Uiso 1 1 calc R . .
H3B H 0.2466 0.8559 0.0500 0.027 Uiso 1 1 calc R . .
C4 C 0.3887(3) 0.8893(4) 0.2362(2) 0.0239(8) Uani 1 1 d . . .
H4A H 0.4470 0.9396 0.2563 0.029 Uiso 1 1 calc R . .
H4B H 0.4031 0.7905 0.2382 0.029 Uiso 1 1 calc R . .
C5 C 0.3808(3) 1.0834(4) 0.3586(2) 0.0233(8) Uani 1 1 d . . .
H5A H 0.4070 1.0644 0.4173 0.028 Uiso 1 1 calc R . .
H5B H 0.4318 1.1056 0.3399 0.028 Uiso 1 1 calc R . .
C6 C 0.2576(3) 1.1962(4) 0.3892(2) 0.0241(8) Uani 1 1 d . . .
H6A H 0.2327 1.2887 0.3913 0.029 Uiso 1 1 calc R . .
H6B H 0.2900 1.1666 0.4456 0.029 Uiso 1 1 calc R . .
C7 C 0.2822(3) 1.2495(4) 0.2620(2) 0.0229(8) Uani 1 1 d . . .
H7C H 0.3310 1.2867 0.2444 0.028 Uiso 1 1 calc R . .
H7D H 0.2391 1.3249 0.2592 0.028 Uiso 1 1 calc R . .
C8 C 0.3064(3) 1.0685(4) 0.1405(2) 0.0236(8) Uani 1 1 d . . .
H8C H 0.2785 1.0861 0.0818 0.028 Uiso 1 1 calc R . .
H8D H 0.3587 1.1315 0.1619 0.028 Uiso 1 1 calc R . .
C9 C 0.0779(3) 0.8066(4) 0.0541(2) 0.0226(8) Uani 1 1 d . . .
H9A H 0.0244 0.7754 0.0669 0.027 Uiso 1 1 calc R . .
H9B H 0.0668 0.9024 0.0349 0.027 Uiso 1 1 calc R . .
C10 C 0.1854(3) 0.6154(4) 0.1675(2) 0.0247(8) Uani 1 1 d . . .
H10A H 0.1338 0.5875 0.1841 0.030 Uiso 1 1 calc R . .
H10B H 0.1817 0.5636 0.1183 0.030 Uiso 1 1 calc R . .
C11 C 0.1347(3) 1.2071(4) 0.1080(2) 0.0233(8) Uani 1 1 d . . .
H11A H 0.1003 1.1426 0.0650 0.028 Uiso 1 1 calc R . .
H11B H 0.0915 1.2520 0.1297 0.028 Uiso 1 1 calc R . .
C12 C 0.3761(3) 0.7945(4) 0.3845(2) 0.0276(9) Uani 1 1 d . . .
H12A H 0.3517 0.7026 0.3651 0.033 Uiso 1 1 calc R . .
H12B H 0.4428 0.7927 0.3983 0.033 Uiso 1 1 calc R . .
C13 C 0.1467(3) 0.9856(4) 0.4280(2) 0.0306(10) Uani 1 1 d . . .
H13A H 0.0988 0.9154 0.4070 0.037 Uiso 1 1 calc R A 1
H13B H 0.2039 0.9380 0.4588 0.037 Uiso 1 1 calc R A 1
C14 C 0.0630(3) 1.1955(4) 0.3157(2) 0.0265(9) Uani 1 1 d . . .
H14A H 0.0063 1.1418 0.2933 0.032 Uiso 1 1 calc R A .
H14B H 0.0621 1.2418 0.3652 0.032 Uiso 1 1 calc R . .
H7B H 0.446(4) 1.028(7) 0.037(4) 0.08(2) Uiso 1 1 d . . .
H7A H 0.428(4) 0.951(6) 0.084(4) 0.07(2) Uiso 1 1 d . . .

loop_
_atom_site_aniso_label
_atom_site_aniso_U_11
_atom_site_aniso_U_22
_atom_site_aniso_U_33
_atom_site_aniso_U_23
_atom_site_aniso_U_13
_atom_site_aniso_U_12
Fe1 0.0198(3) 0.0136(3) 0.0197(3) 0.0003(2) 0.0092(2) 0.0001(2)
S1 0.0350(6) 0.0206(5) 0.0276(5) 0.0056(4) 0.0096(4) -0.0049(4)
S2 0.0197(5) 0.0285(5) 0.0303(5) 0.0063(4) 0.0084(4) 0.0009(4)
P1 0.0217(5) 0.0155(5) 0.0215(5) -0.0009(4) 0.0100(4) -0.0002(4)
P2 0.0210(5) 0.0146(5) 0.0195(4) 0.0007(4) 0.0079(4) 0.0006(4)
P3 0.0215(5) 0.0169(5) 0.0197(5) 0.0021(4) 0.0084(4) 0.0017(4)
P4 0.0252(5) 0.0165(5) 0.0222(5) -0.0007(4) 0.0123(4) -0.0001(4)
O1 0.0365(17) 0.0219(15) 0.0221(13) -0.0034(12) 0.0133(13) -0.0036(12)
O2 0.050(2) 0.0314(18) 0.0378(17) 0.0048(14) 0.0154(16) 0.0130(15)
O3 0.0283(16) 0.0239(15) 0.0335(16) 0.0119(12) 0.0107(13) -0.0007(12)
O4 0.065(2) 0.0312(18) 0.0284(15) 0.0055(14) 0.0215(16) 0.0079(16)
O5 0.103(3) 0.0255(17) 0.0426(18) -0.0081(14) 0.0494(19) -0.0065(18)
O6 0.0450(19) 0.0237(17) 0.0395(16) 0.0034(14) 0.0165(15) 0.0071(14)
O7 0.0328(17) 0.0242(17) 0.0312(16) -0.0014(13) 0.0184(14) 0.0010(13)
O8 0.064(3) 0.051(2) 0.072(2) -0.0158(19) 0.033(2) -0.0184(19)
N1 0.0263(18) 0.0171(17) 0.0253(16) -0.0002(13) 0.0123(14) 0.0000(13)
N2 0.0222(18) 0.0165(16) 0.0236(16) -0.0012(13) 0.0111(14) -0.0027(13)
N3 0.0228(17) 0.0176(16) 0.0216(15) -0.0012(13) 0.0098(13) 0.0010(13)
N4 0.0234(17) 0.0192(17) 0.0224(15) -0.0021(13) 0.0083(13) -0.0020(13)
C1 0.021(2) 0.018(2) 0.0213(18) -0.0036(16) 0.0043(15) 0.0000(15)
C2 0.028(2) 0.0150(18) 0.0241(19) 0.0004(15) 0.0136(17) -0.0024(16)
C3 0.026(2) 0.021(2) 0.0242(19) -0.0012(16) 0.0125(16) 0.0010(16)
C4 0.021(2) 0.025(2) 0.0252(19) -0.0016(16) 0.0069(16) 0.0050(16)
C5 0.019(2) 0.025(2) 0.0249(19) -0.0005(16) 0.0063(16) -0.0012(16)
C6 0.031(2) 0.0178(19) 0.0243(19) -0.0027(16) 0.0105(17) -0.0003(16)
C7 0.029(2) 0.0156(19) 0.0257(19) -0.0007(15) 0.0115(17) -0.0036(16)
C8 0.022(2) 0.021(2) 0.029(2) 0.0013(16) 0.0116(16) 0.0004(16)
C9 0.024(2) 0.0184(19) 0.0261(19) -0.0035(16) 0.0101(16) -0.0017(16)
C10 0.031(2) 0.021(2) 0.0253(19) -0.0007(16) 0.0134(17) 0.0019(17)
C11 0.027(2) 0.019(2) 0.0249(19) 0.0008(16) 0.0094(17) 0.0002(16)
C12 0.035(2) 0.023(2) 0.025(2) 0.0040(16) 0.0096(18) 0.0040(18)
C13 0.045(3) 0.022(2) 0.032(2) -0.0061(17) 0.023(2) -0.0033(19)
C14 0.029(2) 0.021(2) 0.032(2) -0.0052(17) 0.0133(18) 0.0007(17)

loop_
_atom_type_symbol
_atom_type_description
_atom_type_scat_dispersion_real
_atom_type_scat_dispersion_imag
_atom_type_scat_source
C C 0.0033 0.0016 'International Tables Vol C Tables 4.2.6.8 and 6.1.1.4'
H H 0.0000 0.0000 'International Tables Vol C Tables 4.2.6.8 and 6.1.1.4'
O O 0.0106 0.0060 'International Tables Vol C Tables 4.2.6.8 and 6.1.1.4'
S S 0.1246 0.1234 'International Tables Vol C Tables 4.2.6.8 and 6.1.1.4'
P P 0.1023 0.0942 'International Tables Vol C Tables 4.2.6.8 and 6.1.1.4'
N N 0.0061 0.0033 'International Tables Vol C Tables 4.2.6.8 and 6.1.1.4'
Fe Fe 0.3463 0.8444 'International Tables Vol C Tables 4.2.6.8 and 6.1.1.4'

loop_
_geom_angle_atom_site_label_1
_geom_angle_atom_site_label_2
_geom_angle_atom_site_label_3
_geom_angle
_geom_angle_site_symmetry_1
_geom_angle_site_symmetry_3
_geom_angle_publ_flag
N2 Fe1 N1 90.30(13) . . ?
N2 Fe1 P2 94.67(9) . . ?
N1 Fe1 P2 175.02(10) . . ?
N2 Fe1 P3 175.67(9) . . ?
N1 Fe1 P3 94.02(10) . . ?
P2 Fe1 P3 81.00(4) . . ?
N2 Fe1 P1 88.06(9) . . ?
N1 Fe1 P1 88.32(9) . . ?
P2 Fe1 P1 91.58(4) . . ?
P3 Fe1 P1 92.11(4) . . ?
N2 Fe1 P4 86.78(9) . . ?
N1 Fe1 P4 89.34(9) . . ?
P2 Fe1 P4 91.21(4) . . ?
P3 Fe1 P4 93.21(4) . . ?
P1 Fe1 P4 174.32(4) . . ?
C9 P1 C10 100.33(18) . . ?
C9 P1 C3 102.75(17) . . ?
C10 P1 C3 102.81(18) . . ?
C9 P1 Fe1 115.62(12) . . ?
C10 P1 Fe1 117.28(12) . . ?
C3 P1 Fe1 115.74(12) . . ?
C11 P2 C7 104.24(17) . . ?
C11 P2 C8 102.15(17) . . ?
C7 P2 C8 101.60(18) . . ?
C11 P2 Fe1 118.76(13) . . ?
C7 P2 Fe1 113.79(12) . . ?
C8 P2 Fe1 114.23(12) . . ?
C12 P3 C4 100.67(18) . . ?
C12 P3 C5 101.25(18) . . ?
C4 P3 C5 102.02(18) . . ?
C12 P3 Fe1 122.18(14) . . ?
C4 P3 Fe1 114.07(12) . . ?
C5 P3 Fe1 113.90(12) . . ?
C13 P4 C6 104.73(18) . . ?
C13 P4 C14 100.13(19) . . ?
C6 P4 C14 101.53(18) . . ?
C13 P4 Fe1 114.44(13) . . ?
C6 P4 Fe1 115.08(12) . . ?
C14 P4 Fe1 118.77(13) . . ?
C1 N1 Fe1 175.5(3) . . ?
C2 N2 Fe1 173.5(3) . . ?
C8 N3 C3 113.1(3) . . ?
C8 N3 C4 114.2(3) . . ?
C3 N3 C4 112.7(3) . . ?
C6 N4 C5 113.1(3) . . ?
C6 N4 C7 113.7(3) . . ?
C5 N4 C7 114.2(3) . . ?
N1 C1 S1 178.1(3) . . ?
N2 C2 S2 178.3(4) . . ?
N3 C3 P1 115.1(2) . . ?
N3 C4 P3 115.4(2) . . ?
N4 C5 P3 116.6(3) . . ?
N4 C6 P4 114.3(2) . . ?
N4 C7 P2 115.2(2) . . ?
N3 C8 P2 116.9(3) . . ?
O1 C9 P1 111.8(3) . . ?
O2 C10 P1 108.9(3) . . ?
O3 C11 P2 109.4(3) . . ?
O4 C12 P3 107.4(3) . . ?
O5 C13 P4 112.5(3) . . ?
O6 C14 P4 112.3(3) . . ?

loop_
_geom_bond_atom_site_label_1
_geom_bond_atom_site_label_2
_geom_bond_distance
_geom_bond_site_symmetry_2
_geom_bond_publ_flag
Fe1 N2 1.952(3) . ?
Fe1 N1 1.960(3) . ?
Fe1 P2 2.1840(11) . ?
Fe1 P3 2.1907(11) . ?
Fe1 P1 2.2320(10) . ?
Fe1 P4 2.2469(11) . ?
S1 C1 1.660(4) . ?
S2 C2 1.656(4) . ?
P1 C9 1.843(4) . ?
P1 C10 1.842(4) . ?
P1 C3 1.846(4) . ?
P2 C11 1.836(4) . ?
P2 C7 1.867(4) . ?
P2 C8 1.880(4) . ?
P3 C12 1.831(4) . ?
P3 C4 1.866(4) . ?
P3 C5 1.876(4) . ?
P4 C13 1.843(4) . ?
P4 C6 1.853(4) . ?
P4 C14 1.859(4) . ?
O1 C9 1.429(4) . ?
O2 C10 1.422(5) . ?
O3 C11 1.414(4) . ?
O4 C12 1.439(5) . ?
O5 C13 1.432(5) . ?
O6 C14 1.424(5) . ?
N1 C1 1.160(5) . ?
N2 C2 1.162(5) . ?
N3 C8 1.465(5) . ?
N3 C3 1.469(5) . ?
N3 C4 1.470(4) . ?
N4 C6 1.465(5) . ?
N4 C5 1.465(5) . ?
N4 C7 1.477(4) . ?
